data_7201833
loop_
_publ_author_name
'Legrand, Yves-Marie'
'Michau, Mathieu'
'van der Lee, Arie'
'Barboiu, Mihail'

_publ_section_title
;
 Homomeric and heteromeric self-assembly of hybrid ureido--imidazole
 compounds
;
_journal_issue 5
_journal_name_full CrystEngComm
_journal_page_first 490
_journal_paper_doi 10.1039/b717015g
_journal_volume 10
_journal_year 2008
_chemical_formula_moiety 'C12 H14 N4 O, C2 H3 N'
_chemical_formula_sum 'C14 H17 N5 O'
_chemical_formula_weight 271.32
_space_group_IT_number 61
_symmetry_cell_setting orthorhombic
_symmetry_space_group_name_Hall '-P 2ac 2ab'
_symmetry_space_group_name_H-M 'P b c a'
_atom_sites_solution_hydrogens geom
_atom_sites_solution_primary direct
_audit_creation_date 07-05-29
_audit_creation_method CRYSTALS_ver_12.84
_cell_angle_alpha 90
_cell_angle_beta 90
_cell_angle_gamma 90
_cell_formula_units_Z 8
_cell_length_a 11.4412(4)
_cell_length_b 9.3860(10)
_cell_length_c 27.4207(3)
_cell_measurement_reflns_used 6426
_cell_measurement_temperature 175
_cell_measurement_theta_max 28.5629
_cell_measurement_theta_min 4.0784
_cell_volume 2944.6(3)
_computing_cell_refinement 'CrysAlis RED, (Oxford Diffraction, 2002)'
_computing_data_collection 'Xcalibur, (Oxford Diffraction, 2002)'
_computing_data_reduction 'CrysAlis RED, (Oxford Diffraction, 2002)'
_computing_molecular_graphics 'CAMERON (Watkin et al 1996)'
_computing_publication_material 'CRYSTALS (Betteridge et al 2003)'
_computing_structure_refinement 'CRYSTALS (Betteridge et al 2003)'
_computing_structure_solution 'SIR2002 (Burla et al., 2003)'
_diffrn_ambient_temperature 175
_diffrn_measured_fraction_theta_full 0.993
_diffrn_measured_fraction_theta_max 0.896
_diffrn_measurement_device_type 'Oxford Diffraction XCALIBUR'
_diffrn_measurement_method \w
_diffrn_radiation_monochromator graphite
_diffrn_radiation_type 'Mo K\a'
_diffrn_radiation_wavelength 0.71073
_diffrn_reflns_av_R_equivalents 0.022
_diffrn_reflns_limit_h_max 15
_diffrn_reflns_limit_h_min -14
_diffrn_reflns_limit_k_max 6
_diffrn_reflns_limit_k_min -12
_diffrn_reflns_limit_l_max 35
_diffrn_reflns_limit_l_min -34
_diffrn_reflns_number 12019
_diffrn_reflns_theta_full 26.019
_diffrn_reflns_theta_max 28.593
_diffrn_reflns_theta_min 4.089
_diffrn_standards_decay_% 0.00
_diffrn_standards_interval_time 30
_diffrn_standards_number '4 frames'
_exptl_absorpt_coefficient_mu 0.082
_exptl_absorpt_correction_T_max 1.00000
_exptl_absorpt_correction_T_min 0.86786
_exptl_absorpt_correction_type empirical
_exptl_absorpt_process_details
;
AbsPack - CrysAlis RED (Oxford Diffraction, 2002)
;
_exptl_crystal_colour colourless
_exptl_crystal_density_diffrn 1.224
_exptl_crystal_description prismatic
_exptl_crystal_F_000 1152
_exptl_crystal_size_max 0.70
_exptl_crystal_size_mid 0.10
_exptl_crystal_size_min 0.08
_refine_diff_density_max 0.27
_refine_diff_density_min -0.28
_refine_ls_extinction_method None
_refine_ls_goodness_of_fit_ref 1.0708
_refine_ls_hydrogen_treatment constr
_refine_ls_matrix_type full
_refine_ls_number_parameters 181
_refine_ls_number_reflns 2708
_refine_ls_number_restraints 0
_refine_ls_R_factor_all 0.0772
_refine_ls_R_factor_gt 0.0607
_refine_ls_shift/su_max 0.000287
_refine_ls_structure_factor_coef F
_refine_ls_weighting_details
;
Method, part 1, Chebychev polynomial, (Watkin, 1994, Prince, 1982)
[weight] = 1.0/[A~0~*T~0~(x)+A~1~*T~1~(x) ... +A~n-1~]*T~n-1~(x)]
where A~i~ are the Chebychev coefficients listed below and x= Fcalc/Fmax
Method = Robust Weighting (Prince, 1982)
W = [weight] * [1-(deltaF/6*sigmaF)^2^]^2^
A~i~ are:
12.8 5.92 10.1 4.69
;
_refine_ls_weighting_scheme calc
_refine_ls_wR_factor_all 0.0519
_refine_ls_wR_factor_gt 0.0506
_refine_ls_wR_factor_ref 0.0506
_reflns_limit_h_max 15
_reflns_limit_h_min 0
_reflns_limit_k_max 12
_reflns_limit_k_min 0
_reflns_limit_l_max 35
_reflns_limit_l_min 0
_reflns_number_gt 2708
_reflns_number_total 3766
_reflns_threshold_expression I>2.0\s(I)
_oxford_diffrn_Wilson_B_factor 0.00
_oxford_diffrn_Wilson_scale 0.00
_oxford_refine_ls_r_factor_ref 0.0607
_oxford_refine_ls_scale 4.010(9)
_oxford_reflns_number_all 3373
_oxford_reflns_threshold_expression_ref I>2.0\s(I)
_oxford_structure_analysis_title yml59
_cod_data_source_file b717015g.txt
_cod_data_source_block 2
_cod_depositor_comments
;
The following automatic conversions were performed:
'_symmetry_cell_setting' value 'Orthorhombic' changed to 'orthorhombic'
according to '/home/saulius/struct/CIF-dictionaries/cif_core.dic'
dictionary named 'cif_core.dic' version 2.4.1 from 2010-06-29.

Automatic conversion script
Id: cif_fix_enum 1527 2010-12-29 10:47:43Z saulius 
;
_cod_original_sg_symbol_H-M 'P b c a '
_cod_original_formula_sum 'C14 H17 N5 O1'
_cod_database_code 7201833

loop_
_symmetry_equiv_pos_as_xyz
x,y,z
-x,-y,-z
-x+1/2,y+1/2,z
x+1/2,-y+1/2,-z
x,-y+1/2,z+1/2
-x,y+1/2,-z+1/2
-x+1/2,-y,z+1/2
x+1/2,y,-z+1/2

loop_
_atom_site_label
_atom_site_type_symbol
_atom_site_fract_x
_atom_site_fract_y
_atom_site_fract_z
_atom_site_U_iso_or_equiv
_atom_site_occupancy
_atom_site_adp_type
_atom_site_refinement_flags_posn
_atom_site_refinement_flags_adp
_atom_site_refinement_flags_occupancy
_atom_site_disorder_assembly
_atom_site_disorder_group
_oxford_atom_site_special_shape
_atom_site_attached_hydrogens
N1 N -0.18312(12) 0.70717(13) 0.07342(5) 0.0352 1.0000 Uani . . . . . . .
C2 C -0.25543(14) 0.60869(16) 0.05687(6) 0.0362 1.0000 Uani . . . . . . .
N3 N -0.24171(11) 0.48506(13) 0.07997(5) 0.0324 1.0000 Uani . . . . . . .
C4 C -0.15522(13) 0.50467(16) 0.11389(6) 0.0314 1.0000 Uani . . . . . . .
C5 C -0.11998(12) 0.64186(15) 0.10985(5) 0.0280 1.0000 Uani . . . . . . .
C6 C -0.02460(13) 0.71982(17) 0.13594(6) 0.0347 1.0000 Uani . . . . . . .
C7 C 0.07904(13) 0.74461(18) 0.10228(6) 0.0362 1.0000 Uani . . . . . . .
N8 N 0.17495(11) 0.82147(13) 0.12504(5) 0.0359 1.0000 Uani . . . . . . .
C9 C 0.26035(12) 0.75440(15) 0.14968(5) 0.0273 1.0000 Uani . . . . . . .
O10 O 0.26491(9) 0.62373(10) 0.15477(4) 0.0339 1.0000 Uani . . . . . . .
N11 N 0.34257(10) 0.84491(12) 0.16859(5) 0.0291 1.0000 Uani . . . . . . .
C12 C 0.45066(12) 0.80675(14) 0.18943(5) 0.0259 1.0000 Uani . . . . . . .
C13 C 0.51360(13) 0.68697(15) 0.17431(5) 0.0302 1.0000 Uani . . . . . . .
C14 C 0.62446(13) 0.66280(17) 0.19308(6) 0.0358 1.0000 Uani . . . . . . .
C15 C 0.67348(14) 0.7552(2) 0.22666(6) 0.0415 1.0000 Uani . . . . . . .
C16 C 0.61069(15) 0.87307(19) 0.24199(6) 0.0407 1.0000 Uani . . . . . . .
C17 C 0.49956(14) 0.89807(16) 0.22369(5) 0.0326 1.0000 Uani . . . . . . .
N18 N 0.3665(3) 0.5661(3) 0.04060(8) 0.1075 1.0000 Uani . . . . . . .
C19 C 0.3979(3) 0.6790(3) 0.04007(7) 0.0668 1.0000 Uani . . . . . . .
C20 C 0.4370(3) 0.8239(3) 0.04011(9) 0.0754 1.0000 Uani . . . . . . .
H21 H -0.3108 0.6213 0.0317 0.0500 1.0000 Uiso R . . . . . .
H22 H -0.2756 0.4026 0.0752 0.0500 1.0000 Uiso R . . . . . .
H23 H -0.1297 0.4331 0.1352 0.0500 1.0000 Uiso R . . . . . .
H24 H -0.0550 0.8125 0.1465 0.0500 1.0000 Uiso R . . . . . .
H25 H -0.0016 0.6660 0.1648 0.0500 1.0000 Uiso R . . . . . .
H26 H 0.1081 0.6515 0.0925 0.0500 1.0000 Uiso R . . . . . .
H27 H 0.0552 0.7972 0.0737 0.0500 1.0000 Uiso R . . . . . .
H28 H 0.1772 0.9268 0.1193 0.0500 1.0000 Uiso R . . . . . .
H29 H 0.3187 0.9395 0.1678 0.0500 1.0000 Uiso R . . . . . .
H30 H 0.4556 0.9782 0.2341 0.0500 1.0000 Uiso R . . . . . .
H31 H 0.6422 0.9375 0.2655 0.0500 1.0000 Uiso R . . . . . .
H32 H 0.7500 0.7390 0.2394 0.0500 1.0000 Uiso R . . . . . .
H33 H 0.6678 0.5800 0.1834 0.0500 1.0000 Uiso R . . . . . .
H34 H 0.4807 0.6238 0.1514 0.0500 1.0000 Uiso R . . . . . .
H35 H 0.4892 0.8394 0.0667 0.0500 1.0000 Uiso R . . . . . .
H36 H 0.3710 0.8838 0.0440 0.0500 1.0000 Uiso R . . . . . .
H37 H 0.4742 0.8460 0.0107 0.0500 1.0000 Uiso R . . . . . .

loop_
_atom_site_aniso_label
_atom_site_aniso_U_11
_atom_site_aniso_U_22
_atom_site_aniso_U_33
_atom_site_aniso_U_23
_atom_site_aniso_U_13
_atom_site_aniso_U_12
N1 0.0366(7) 0.0224(6) 0.0466(8) 0.0020(5) -0.0064(6) 0.0008(5)
C2 0.0354(8) 0.0260(7) 0.0471(8) 0.0010(6) -0.0084(7) -0.0003(6)
N3 0.0304(6) 0.0211(6) 0.0457(7) -0.0007(5) 0.0004(6) -0.0015(5)
C4 0.0292(7) 0.0265(7) 0.0384(7) 0.0025(6) 0.0000(6) 0.0034(6)
C5 0.0247(6) 0.0250(7) 0.0343(7) -0.0002(5) 0.0030(6) 0.0039(5)
C6 0.0325(8) 0.0328(8) 0.0387(8) -0.0037(6) -0.0036(6) -0.0022(6)
C7 0.0302(7) 0.0336(8) 0.0448(9) -0.0030(7) -0.0055(7) -0.0045(7)
N8 0.0314(6) 0.0235(6) 0.0528(8) 0.0003(6) -0.0072(6) -0.0032(5)
C9 0.0261(6) 0.0207(6) 0.0350(7) -0.0023(5) 0.0066(6) -0.0008(5)
O10 0.0324(6) 0.0173(5) 0.0520(6) -0.0018(4) 0.0028(5) -0.0031(4)
N11 0.0247(6) 0.0160(5) 0.0465(7) -0.0005(5) -0.0005(5) 0.0001(5)
C12 0.0249(6) 0.0221(6) 0.0307(7) 0.0047(5) 0.0050(5) -0.0022(5)
C13 0.0295(7) 0.0241(7) 0.0369(7) 0.0016(6) 0.0040(6) 0.0016(6)
C14 0.0295(7) 0.0345(8) 0.0435(8) 0.0077(7) 0.0067(6) 0.0069(6)
C15 0.0318(8) 0.0527(10) 0.0398(8) 0.0114(8) -0.0039(7) 0.0022(8)
C16 0.0431(9) 0.0455(9) 0.0334(8) 0.0004(7) -0.0056(7) -0.0053(8)
C17 0.0359(8) 0.0309(7) 0.0310(7) 0.0010(6) 0.0038(6) -0.0002(6)
N18 0.191(3) 0.0688(15) 0.0626(14) 0.0053(11) -0.0135(16) -0.0259(18)
C19 0.0923(17) 0.0679(15) 0.0401(10) -0.0037(10) -0.0065(10) -0.0049(14)
C20 0.0856(17) 0.0840(17) 0.0567(13) -0.0155(12) -0.0065(12) -0.0233(15)

loop_
_atom_type_symbol
_atom_type_scat_dispersion_real
_atom_type_scat_dispersion_imag
_atom_type_scat_Cromer_Mann_a1
_atom_type_scat_Cromer_Mann_b1
_atom_type_scat_Cromer_Mann_a2
_atom_type_scat_Cromer_Mann_b2
_atom_type_scat_Cromer_Mann_a3
_atom_type_scat_Cromer_Mann_b3
_atom_type_scat_Cromer_Mann_a4
_atom_type_scat_Cromer_Mann_b4
_atom_type_scat_Cromer_Mann_c
_atom_type_scat_source
C 0.0033 0.0016 2.3100 20.8439 1.0200 10.2075 1.5886 0.5687 0.8650 51.6512 0.2156 'International Tables Vol C 4.2.6.8 and 6.1.1.4'
H 0.0000 0.0000 0.4930 10.5109 0.3229 26.1257 0.1402 3.1424 0.0408 57.7998 0.0030 'International Tables Vol C 4.2.6.8 and 6.1.1.4'
N 0.0061 0.0033 12.2126 0.0057 3.1322 9.8933 2.0125 28.9975 1.1663 0.5826 -11.5290 'International Tables Vol C 4.2.6.8 and 6.1.1.4'
O 0.0106 0.0060 3.0485 13.2771 2.2868 5.7011 1.5463 0.3239 0.8670 32.9089 0.2508 'International Tables Vol C 4.2.6.8 and 6.1.1.4'

loop_
_geom_angle_atom_site_label_1
_geom_angle_site_symmetry_1
_geom_angle_atom_site_label_2
_geom_angle_site_symmetry_2
_geom_angle_atom_site_label_3
_geom_angle_site_symmetry_3
_geom_angle
_geom_angle_publ_flag
C2 . N1 . C5 . 105.44(12) yes
N1 . C2 . N3 . 111.88(14) yes
N1 . C2 . H21 . 125.7 no
N3 . C2 . H21 . 122.4 no
C2 . N3 . C4 . 106.91(12) yes
C2 . N3 . H22 . 130.4 no
C4 . N3 . H22 . 122.7 no
N3 . C4 . C5 . 106.69(13) yes
N3 . C4 . H23 . 123.5 no
C5 . C4 . H23 . 129.8 no
N1 . C5 . C4 . 109.06(13) yes
N1 . C5 . C6 . 120.79(13) yes
C4 . C5 . C6 . 130.04(14) yes
C5 . C6 . C7 . 110.70(12) yes
C5 . C6 . H24 . 108.4 no
C7 . C6 . H24 . 108.7 no
C5 . C6 . H25 . 109.3 no
C7 . C6 . H25 . 111.2 no
H24 . C6 . H25 . 108.4 no
C6 . C7 . N8 . 113.83(13) yes
C6 . C7 . H26 . 107.2 no
N8 . C7 . H26 . 107.9 no
C6 . C7 . H27 . 110.5 no
N8 . C7 . H27 . 107.9 no
H26 . C7 . H27 . 109.4 no
C7 . N8 . C9 . 122.13(13) yes
C7 . N8 . H28 . 116.2 no
C9 . N8 . H28 . 121.5 no
N8 . C9 . O10 . 123.53(13) yes
N8 . C9 . N11 . 113.52(12) yes
O10 . C9 . N11 . 122.96(13) yes
C9 . N11 . C12 . 126.79(12) yes
C9 . N11 . H29 . 112.5 no
C12 . N11 . H29 . 120.7 no
N11 . C12 . C13 . 122.44(13) yes
N11 . C12 . C17 . 118.10(13) yes
C13 . C12 . C17 . 119.30(14) yes
C12 . C13 . C14 . 119.49(14) yes
C12 . C13 . H34 . 119.8 no
C14 . C13 . H34 . 120.7 no
C13 . C14 . C15 . 121.00(15) yes
C13 . C14 . H33 . 120.1 no
C15 . C14 . H33 . 118.9 no
C14 . C15 . C16 . 119.51(15) yes
C14 . C15 . H32 . 121.0 no
C16 . C15 . H32 . 119.5 no
C15 . C16 . C17 . 120.06(16) yes
C15 . C16 . H31 . 121.0 no
C17 . C16 . H31 . 118.9 no
C12 . C17 . C16 . 120.63(15) yes
C12 . C17 . H30 . 118.6 no
C16 . C17 . H30 . 120.8 no
N18 . C19 . C20 . 179.1(3) yes
C19 . C20 . H35 . 109.9 no
C19 . C20 . H36 . 108.4 no
H35 . C20 . H36 . 108.8 no
C19 . C20 . H37 . 110.6 no
H35 . C20 . H37 . 110.0 no
H36 . C20 . H37 . 109.2 no

loop_
_geom_bond_atom_site_label_1
_geom_bond_site_symmetry_1
_geom_bond_atom_site_label_2
_geom_bond_site_symmetry_2
_geom_bond_distance
_geom_bond_publ_flag
N1 . C2 . 1.321(2) yes
N1 . C5 . 1.3768(19) yes
C2 . N3 . 1.3312(19) yes
C2 . H21 . 0.944 no
N3 . C4 . 1.371(2) yes
N3 . H22 . 0.876 no
C4 . C5 . 1.354(2) yes
C4 . H23 . 0.937 no
C5 . C6 . 1.496(2) yes
C6 . C7 . 1.521(2) yes
C6 . H24 . 0.980 no
C6 . H25 . 0.976 no
C7 . N8 . 1.4538(19) yes
C7 . H26 . 0.973 no
C7 . H27 . 0.966 no
N8 . C9 . 1.3445(19) yes
N8 . H28 . 1.001 no
C9 . O10 . 1.2354(17) yes
C9 . N11 . 1.3695(18) yes
N11 . C12 . 1.4087(18) yes
N11 . H29 . 0.929 no
C12 . C13 . 1.398(2) yes
C12 . C17 . 1.389(2) yes
C13 . C14 . 1.387(2) yes
C13 . H34 . 0.943 no
C14 . C15 . 1.383(2) yes
C14 . H33 . 0.959 no
C15 . C16 . 1.385(3) yes
C15 . H32 . 0.955 no
C16 . C17 . 1.387(2) yes
C16 . H31 . 0.954 no
C17 . H30 . 0.949 no
N18 . C19 . 1.118(3) yes
C19 . C20 . 1.432(4) yes
C20 . H35 . 0.954 no
C20 . H36 . 0.947 no
C20 . H37 . 0.936 no

loop_
_geom_hbond_atom_site_label_D
_geom_hbond_site_symmetry_D
_geom_hbond_atom_site_label_H
_geom_hbond_site_symmetry_H
_geom_hbond_atom_site_label_A
_geom_hbond_site_symmetry_A
_geom_hbond_angle_DHA
_geom_hbond_distance_DH
_geom_hbond_distance_HA
_geom_hbond_distance_DA
_geom_hbond_publ_flag
N3 . H22 . N1 3_445 166 0.88 1.89 2.752(2) yes
N8 . H28 . O10 3_555 140 1.00 2.19 3.031(2) yes
N8 . H28 . N18 3_555 129 1.00 2.57 3.295(2) yes
N11 . H29 . O10 3_555 165 0.93 2.01 2.916(2) yes

loop_
_cod_related_entry_id
_cod_related_entry_database
_cod_related_entry_code
1 ChemSpider 21118095
